data_7700262
loop_
_publ_author_name
'Kellert, Martin'
'Worm, Dennis J.'
'Hoppenz, Paul'
'S\'arosi, Menyh\'art B'
'L\"onnecke, Peter'
'Riedl, Bernd'
'Koebberling, Johannes'
'Beck-Sickinger, Annette G'
'Hey-Hawkins, Evamarie'

_publ_section_title
;
 Modular triazine-based carborane-containing carboxylic acids - synthesis
 and characterisation of potential boron neutron capture therapy agents
 made of readily accessible building blocks.
;
_journal_issue 29
_journal_name_full 'Dalton transactions (Cambridge, England : 2003)'
_journal_page_first 10834
_journal_page_last 10844
_journal_paper_doi 10.1039/c9dt02130b
_journal_volume 48
_journal_year 2019
_chemical_formula_moiety 'C7 H23 B20 N3 O S2, C H4 O'
_chemical_formula_sum 'C8 H27 B20 N3 O2 S2'
_chemical_formula_weight 477.64
_space_group_crystal_system triclinic
_space_group_IT_number 2
_space_group_name_Hall '-P 1'
_space_group_name_H-M_alt 'P -1'
_symmetry_space_group_name_Hall '-P 1'
_symmetry_space_group_name_H-M 'P -1'
_atom_sites_solution_hydrogens mixed
_atom_sites_solution_primary dual
_atom_sites_solution_secondary difmap
_audit_creation_method SHELXL-2018/3
_audit_update_record
;
2019-02-21 deposited with the CCDC.    2019-06-13 downloaded from the CCDC.
;
_cell_angle_alpha 106.697(6)
_cell_angle_beta 94.109(4)
_cell_angle_gamma 96.237(4)
_cell_formula_units_Z 4
_cell_length_a 6.8759(3)
_cell_length_b 15.9578(9)
_cell_length_c 23.8175(17)
_cell_measurement_reflns_used 2945
_cell_measurement_temperature 130(2)
_cell_measurement_theta_max 26.3510
_cell_measurement_theta_min 2.5460
_cell_volume 2473.8(3)
_computing_cell_refinement
;
CrysAlisPro, Agilent Technologies,
Version 1.171.37.35 (release 13-08-2014 CrysAlis171 .NET)
(compiled Aug 13 2014,18:06:01)
;
_computing_data_collection
;
CrysAlisPro, Agilent Technologies,
Version 1.171.37.35 (release 13-08-2014 CrysAlis171 .NET)
(compiled Aug 13 2014,18:06:01)
;
_computing_data_reduction
;
CrysAlisPro, Agilent Technologies,
Version 1.171.37.35 (release 13-08-2014 CrysAlis171 .NET)
(compiled Aug 13 2014,18:06:01)
;
_computing_molecular_graphics
;
 ORTEP3 for Windows
 L. J. Farrugia, J. Appl. Crystallogr. 1997, 30, 565.
;
_computing_publication_material
;
 WINGX
 L.J. Farrugia,
 J. Appl. Cryst., 2012, 45, 849-854.
;
_computing_structure_refinement 'SHELXL-2018/3 (Sheldrick, 2018)'
_computing_structure_solution
;
 SHELXT-2014
 Program for Crystal Structure Analysis (Release 2014-4)
 G. M. Sheldrick, Instit\"ut f\"ur Anorganische Chemie der Universit\"at,
 Tammanstrasse 4, D-3400 G\"ottingen, Germany.
 G. M. Sheldrick, Acta. Cryst., 2015, A71, 3 - 8
;
_diffrn_ambient_temperature 130(2)
_diffrn_detector_area_resol_mean 16.3560
_diffrn_measured_fraction_theta_full 0.999
_diffrn_measured_fraction_theta_max 0.833
_diffrn_measurement_device_type 'Xcalibur, Sapphire3, Gemini'
_diffrn_measurement_method '\w scans'
_diffrn_radiation_type MoK\a
_diffrn_radiation_wavelength 0.71073
_diffrn_reflns_av_R_equivalents 0.0563
_diffrn_reflns_av_unetI/netI 0.1340
_diffrn_reflns_Laue_measured_fraction_full 0.999
_diffrn_reflns_Laue_measured_fraction_max 0.833
_diffrn_reflns_limit_h_max 8
_diffrn_reflns_limit_h_min -9
_diffrn_reflns_limit_k_max 20
_diffrn_reflns_limit_k_min -20
_diffrn_reflns_limit_l_max 29
_diffrn_reflns_limit_l_min -29
_diffrn_reflns_number 18971
_diffrn_reflns_point_group_measured_fraction_full 0.999
_diffrn_reflns_point_group_measured_fraction_max 0.833
_diffrn_reflns_theta_full 25.350
_diffrn_reflns_theta_max 28.209
_diffrn_reflns_theta_min 2.544
_diffrn_source 'Enhance (Mo) X-ray Source'
_exptl_absorpt_coefficient_mu 0.231
_exptl_absorpt_correction_T_max 1.00000
_exptl_absorpt_correction_T_min 0.99665
_exptl_absorpt_correction_type multi-scan
_exptl_absorpt_process_details
;
CrysAlisPro, Agilent Technologies,
Version 1.171.37.35 (release 13-08-2014 CrysAlis171 .NET)
(compiled Aug 13 2014,18:06:01)
Empirical absorption correction using spherical harmonics,
 implemented in SCALE3 ABSPACK scaling algorithm.
Empirical absorption correction using spherical harmonics,
 implemented in SCALE3 ABSPACK scaling algorithm.
;
_exptl_crystal_colour 'clear colourless'
_exptl_crystal_density_diffrn 1.282
_exptl_crystal_description needle
_exptl_crystal_F_000 976
_exptl_crystal_size_max 0.20
_exptl_crystal_size_mid 0.10
_exptl_crystal_size_min 0.02
_refine_diff_density_max 0.559
_refine_diff_density_min -0.436
_refine_diff_density_rms 0.077
_refine_ls_extinction_method none
_refine_ls_goodness_of_fit_ref 0.988
_refine_ls_hydrogen_treatment mixed
_refine_ls_matrix_type full
_refine_ls_number_parameters 824
_refine_ls_number_reflns 10165
_refine_ls_number_restraints 2
_refine_ls_restrained_S_all 0.989
_refine_ls_R_factor_all 0.1463
_refine_ls_R_factor_gt 0.0686
_refine_ls_shift/su_max 0.000
_refine_ls_shift/su_mean 0.000
_refine_ls_structure_factor_coef Fsqd
_refine_ls_weighting_details 'w=1/[\s^2^(Fo^2^)+(0.0715P)^2^] where P=(Fo^2^+2Fc^2^)/3'
_refine_ls_weighting_scheme calc
_refine_ls_wR_factor_gt 0.1423
_refine_ls_wR_factor_ref 0.1788
_reflns_Friedel_coverage 0.000
_reflns_number_gt 5473
_reflns_number_total 10165
_reflns_threshold_expression 'I > 2\s(I)'
_cod_data_source_file c9dt02130b2.cif
_cod_data_source_block comp8_x2404fin_ethanol
_cod_depositor_comments 'Adding full bibliography for 7700257--7700263.cif.'
_cod_database_code 7700262
_shelx_shelxl_version_number 2018/3
_shelx_space_group_comment
;
The symmetry employed for this shelxl refinement is uniquely defined
by the following loop, which should always be used as a source of
symmetry information in preference to the above space-group names.
They are only intended as comments.
;

loop_
_space_group_symop_operation_xyz
'x, y, z'
'-x, -y, -z'

loop_
_atom_site_label
_atom_site_type_symbol
_atom_site_fract_x
_atom_site_fract_y
_atom_site_fract_z
_atom_site_U_iso_or_equiv
_atom_site_adp_type
_atom_site_occupancy
_atom_site_site_symmetry_order
_atom_site_calc_flag
_atom_site_refinement_flags_posn
_atom_site_refinement_flags_adp
S1 S 0.76578(13) 0.77795(6) 0.13832(4) 0.0205(2) Uani 1 1 d . .
S2 S 1.08017(14) 0.70859(7) 0.32401(4) 0.0235(3) Uani 1 1 d . .
S3 S 0.68341(13) 0.21159(6) 0.35796(4) 0.0213(2) Uani 1 1 d . .
S4 S 0.37752(14) 0.27249(7) 0.16801(5) 0.0253(3) Uani 1 1 d . .
O1 O 0.6639(4) 0.48122(17) 0.16773(12) 0.0301(7) Uani 1 1 d . .
O2 O 0.9024(4) 0.47627(18) 0.29972(13) 0.0355(8) Uani 1 1 d . .
O3 O 1.2687(6) 0.5536(3) 0.21312(19) 0.0792(13) Uani 1 1 d D .
O4 O 1.3099(5) 0.4674(3) 0.30403(17) 0.0666(12) Uani 1 1 d D .
N1 N 0.7091(4) 0.6162(2) 0.15115(14) 0.0210(8) Uani 1 1 d . .
N2 N 0.9226(4) 0.7317(2) 0.22408(13) 0.0177(7) Uani 1 1 d . .
N3 N 0.8464(5) 0.5948(2) 0.23817(15) 0.0213(8) Uani 1 1 d . .
N4 N 0.7995(4) 0.3575(2) 0.33008(14) 0.0242(8) Uani 1 1 d . .
N5 N 0.5342(4) 0.2537(2) 0.26947(14) 0.0195(7) Uani 1 1 d . .
N6 N 0.6534(4) 0.3777(2) 0.24357(15) 0.0202(8) Uani 1 1 d . .
C1 C 0.3857(6) 0.6395(3) -0.03051(19) 0.0308(11) Uani 1 1 d . .
C2 C 0.1519(6) 0.6882(3) 0.04990(19) 0.0318(11) Uani 1 1 d . .
C3 C 0.7985(5) 0.6976(2) 0.17347(16) 0.0175(8) Uani 1 1 d . .
C4 C 0.9424(5) 0.6781(2) 0.25534(16) 0.0174(8) Uani 1 1 d . .
C5 C 0.7342(5) 0.5600(3) 0.18401(18) 0.0252(10) Uani 1 1 d . .
C6 C 1.4026(5) 0.9763(3) 0.3343(2) 0.0267(10) Uani 1 1 d . .
C7 C 1.6412(5) 0.8597(3) 0.30630(18) 0.0244(10) Uani 1 1 d . .
C8 C 1.2939(6) 0.2794(3) 0.45088(19) 0.0340(12) Uani 1 1 d . .
C9 C 1.0505(6) 0.2512(3) 0.52508(19) 0.0326(11) Uani 1 1 d . .
C10 C 0.6751(5) 0.2846(2) 0.31604(17) 0.0194(9) Uani 1 1 d . .
C11 C 0.5297(5) 0.3023(2) 0.23342(16) 0.0181(9) Uani 1 1 d . .
C12 C 0.7895(5) 0.4068(3) 0.29236(18) 0.0259(10) Uani 1 1 d . .
C13 C -0.1657(6) 0.1201(3) 0.19540(19) 0.0267(10) Uani 1 1 d . .
C14 C 0.0651(6) 0.0035(3) 0.1561(2) 0.0285(10) Uani 1 1 d . .
C15 C 1.1794(8) 0.4847(4) 0.1626(3) 0.076(2) Uani 1 1 d . .
H15A H 1.096459 0.509198 0.137766 0.115 Uiso 1 1 calc R U
H15B H 1.098230 0.440341 0.175102 0.115 Uiso 1 1 calc R U
H15C H 1.281730 0.457209 0.140189 0.115 Uiso 1 1 calc R U
C16 C 1.4027(7) 0.5198(4) 0.3583(2) 0.0629(17) Uani 1 1 d . .
H16A H 1.515169 0.558426 0.352303 0.094 Uiso 1 1 calc R U
H16B H 1.448740 0.482178 0.381059 0.094 Uiso 1 1 calc R U
H16C H 1.309658 0.555910 0.379756 0.094 Uiso 1 1 calc R U
B1 B 0.1612(7) 0.6725(3) -0.0220(2) 0.0306(12) Uani 1 1 d . .
B2 B 0.2482(6) 0.5976(3) 0.0137(2) 0.0297(12) Uani 1 1 d . .
B3 B 0.3622(8) 0.7457(4) -0.0262(2) 0.0327(13) Uani 1 1 d . .
B4 B 0.2020(7) 0.7773(4) 0.0280(2) 0.0330(13) Uani 1 1 d . .
B5 B 0.5056(6) 0.6260(3) 0.0309(2) 0.0237(11) Uani 1 1 d . .
B6 B 0.5747(7) 0.7179(3) 0.0057(2) 0.0279(12) Uani 1 1 d . .
B7 B 0.4613(7) 0.8075(3) 0.0452(2) 0.0307(12) Uani 1 1 d . .
B8 B 0.3182(7) 0.7705(3) 0.0942(2) 0.0306(12) Uani 1 1 d . .
B9 B 0.3444(6) 0.6589(3) 0.0853(2) 0.0265(11) Uani 1 1 d . .
B10 B 0.5498(6) 0.7334(3) 0.0813(2) 0.0199(10) Uani 1 1 d . .
B11 B 1.6423(6) 0.9661(3) 0.3443(2) 0.0238(11) Uani 1 1 d . .
B12 B 1.4987(7) 0.9163(3) 0.2749(2) 0.0275(11) Uani 1 1 d . .
B13 B 1.4904(7) 0.9647(3) 0.3997(2) 0.0292(12) Uani 1 1 d . .
B14 B 1.6510(7) 0.8858(3) 0.3812(2) 0.0269(11) Uani 1 1 d . .
B15 B 1.2569(7) 0.8850(3) 0.2874(2) 0.0278(12) Uani 1 1 d . .
B16 B 1.2513(6) 0.9148(3) 0.3655(2) 0.0286(12) Uani 1 1 d . .
B17 B 1.4090(6) 0.8533(3) 0.3940(2) 0.0253(11) Uani 1 1 d . .
B18 B 1.5158(6) 0.7864(3) 0.3342(2) 0.0241(11) Uani 1 1 d . .
B19 B 1.4201(7) 0.8058(3) 0.2692(2) 0.0267(11) Uani 1 1 d . .
B20 B 1.2671(6) 0.8036(3) 0.32524(19) 0.0184(10) Uani 1 1 d . .
B21 B 1.2721(7) 0.3088(4) 0.5237(2) 0.0316(12) Uani 1 1 d . .
B22 B 1.2029(8) 0.1986(4) 0.4774(2) 0.0355(13) Uani 1 1 d . .
B23 B 1.2233(7) 0.3809(4) 0.4819(2) 0.0322(13) Uani 1 1 d . .
B24 B 1.0628(7) 0.3606(3) 0.5306(2) 0.0278(12) Uani 1 1 d . .
B25 B 1.1140(7) 0.2029(3) 0.4076(2) 0.0296(12) Uani 1 1 d . .
B26 B 1.1255(6) 0.3156(3) 0.4090(2) 0.0260(11) Uani 1 1 d . .
B27 B 0.9681(7) 0.3666(3) 0.4611(2) 0.0256(11) Uani 1 1 d . .
B28 B 0.8614(7) 0.2851(3) 0.4912(2) 0.0271(11) Uani 1 1 d . .
B29 B 0.9487(7) 0.1827(3) 0.4572(2) 0.0299(12) Uani 1 1 d . .
B30 B 0.9005(6) 0.2560(3) 0.4152(2) 0.0213(10) Uani 1 1 d . .
B31 B -0.1752(6) 0.0156(3) 0.1538(2) 0.0233(11) Uani 1 1 d . .
B32 B -0.0131(7) 0.0591(3) 0.2203(2) 0.0295(12) Uani 1 1 d . .
B33 B -0.1961(6) 0.0993(3) 0.1211(2) 0.0270(11) Uani 1 1 d . .
B34 B -0.0407(7) 0.0205(3) 0.0944(2) 0.0263(11) Uani 1 1 d . .
B35 B 0.0628(7) 0.1711(3) 0.2286(2) 0.0291(12) Uani 1 1 d . .
B36 B -0.0513(6) 0.1955(3) 0.1672(2) 0.0249(11) Uani 1 1 d . .
B37 B 0.0393(6) 0.1330(3) 0.1027(2) 0.0251(11) Uani 1 1 d . .
B38 B 0.2029(7) 0.0673(3) 0.1240(2) 0.0289(12) Uani 1 1 d . .
B39 B 0.2203(7) 0.0916(3) 0.2024(2) 0.0292(12) Uani 1 1 d . .
B40 B 0.1969(6) 0.1774(3) 0.16933(19) 0.0178(10) Uani 1 1 d . .
H1N3 H 0.872(5) 0.565(3) 0.2585(18) 0.024(12) Uiso 1 1 d . .
H1N6 H 0.645(5) 0.407(3) 0.2200(17) 0.029(13) Uiso 1 1 d . .
H1O3 H 1.298(6) 0.519(3) 0.2436(16) 0.050 Uiso 1 1 d D U
H1O4 H 1.168(3) 0.465(4) 0.301(3) 0.10(2) Uiso 1 1 d D .
H1X H 0.038(5) 0.649(3) -0.0535(17) 0.038(12) Uiso 1 1 d . .
H2X H 0.164(5) 0.532(2) 0.0001(16) 0.028(10) Uiso 1 1 d . .
H3X H 0.373(5) 0.766(3) -0.0609(18) 0.041(13) Uiso 1 1 d . .
H4X H 0.098(5) 0.822(3) 0.0281(17) 0.039(12) Uiso 1 1 d . .
H5X H 0.592(5) 0.576(2) 0.0275(15) 0.027(11) Uiso 1 1 d . .
H6X H 0.706(5) 0.722(2) -0.0134(14) 0.018(10) Uiso 1 1 d . .
H7X H 0.538(6) 0.872(3) 0.0523(18) 0.050(13) Uiso 1 1 d . .
H8X H 0.272(5) 0.808(3) 0.1340(17) 0.034(11) Uiso 1 1 d . .
H9X H 0.314(5) 0.633(2) 0.1175(16) 0.027(11) Uiso 1 1 d . .
H11X H 1.754(5) 1.014(2) 0.3460(15) 0.022(10) Uiso 1 1 d . .
H12X H 1.536(5) 0.938(3) 0.2412(18) 0.045(13) Uiso 1 1 d . .
H13X H 1.513(5) 1.017(2) 0.4356(15) 0.019(10) Uiso 1 1 d . .
H14X H 1.781(5) 0.888(2) 0.4043(15) 0.027(11) Uiso 1 1 d . .
H15X H 1.143(5) 0.899(3) 0.2589(17) 0.039(12) Uiso 1 1 d . .
H16X H 1.119(5) 0.944(2) 0.3835(15) 0.021(10) Uiso 1 1 d . .
H17X H 1.377(5) 0.831(3) 0.4333(18) 0.049(13) Uiso 1 1 d . .
H18X H 1.559(5) 0.720(2) 0.3316(16) 0.031(11) Uiso 1 1 d . .
H19X H 1.413(4) 0.753(2) 0.2289(14) 0.012(9) Uiso 1 1 d . .
H21X H 1.394(4) 0.323(2) 0.5581(14) 0.010(9) Uiso 1 1 d . .
H22X H 1.300(6) 0.154(3) 0.4845(19) 0.056(14) Uiso 1 1 d . .
H23X H 1.325(5) 0.437(2) 0.4881(16) 0.027(11) Uiso 1 1 d . .
H24X H 1.049(5) 0.401(3) 0.5689(17) 0.036(12) Uiso 1 1 d . .
H25X H 1.154(5) 0.154(2) 0.3662(16) 0.024(10) Uiso 1 1 d . .
H26X H 1.168(5) 0.330(3) 0.3732(18) 0.037(12) Uiso 1 1 d . .
H27X H 0.890(5) 0.423(2) 0.4562(15) 0.025(10) Uiso 1 1 d . .
H28X H 0.706(6) 0.278(3) 0.5082(18) 0.048(13) Uiso 1 1 d . .
H29X H 0.847(5) 0.119(3) 0.4567(17) 0.048(13) Uiso 1 1 d . .
H31X H -0.290(5) -0.035(3) 0.1536(17) 0.043(12) Uiso 1 1 d . .
H32X H -0.048(5) 0.030(3) 0.2557(17) 0.036(11) Uiso 1 1 d . .
H33X H -0.346(5) 0.103(2) 0.1018(15) 0.025(10) Uiso 1 1 d . .
H34X H -0.081(5) -0.031(3) 0.0537(16) 0.033(11) Uiso 1 1 d . .
H35X H 0.096(6) 0.218(3) 0.2707(19) 0.054(14) Uiso 1 1 d . .
H36X H -0.109(5) 0.260(2) 0.1718(15) 0.026(10) Uiso 1 1 d . .
H37X H 0.053(4) 0.158(2) 0.0682(15) 0.018(10) Uiso 1 1 d . .
H38X H 0.324(6) 0.046(3) 0.1017(17) 0.046(13) Uiso 1 1 d . .
H39X H 0.339(5) 0.078(3) 0.2304(17) 0.036(12) Uiso 1 1 d . .
H1 H 0.404(6) 0.597(3) -0.0681(19) 0.046(13) Uiso 1 1 d . .
H2 H 0.027(6) 0.675(3) 0.0626(18) 0.041(13) Uiso 1 1 d . .
H6 H 1.368(5) 1.031(2) 0.3294(16) 0.024(11) Uiso 1 1 d . .
H7 H 1.757(5) 0.849(3) 0.2924(18) 0.040(13) Uiso 1 1 d . .
H8 H 1.422(6) 0.293(3) 0.4386(18) 0.047(13) Uiso 1 1 d . .
H9 H 1.038(6) 0.233(3) 0.563(2) 0.070(17) Uiso 1 1 d . .
H13 H -0.277(6) 0.136(3) 0.2191(18) 0.050(13) Uiso 1 1 d . .
H14 H 0.104(5) -0.050(3) 0.1549(17) 0.031(12) Uiso 1 1 d . .

loop_
_atom_site_aniso_label
_atom_site_aniso_U_11
_atom_site_aniso_U_22
_atom_site_aniso_U_33
_atom_site_aniso_U_23
_atom_site_aniso_U_13
_atom_site_aniso_U_12
S1 0.0250(5) 0.0152(5) 0.0215(6) 0.0073(4) -0.0029(4) 0.0014(4)
S2 0.0272(5) 0.0231(6) 0.0194(6) 0.0093(5) -0.0038(4) -0.0044(4)
S3 0.0234(5) 0.0189(5) 0.0222(6) 0.0099(4) -0.0026(4) -0.0018(4)
S4 0.0250(5) 0.0274(6) 0.0244(6) 0.0142(5) -0.0054(4) -0.0048(5)
O1 0.0372(16) 0.0155(15) 0.0338(18) 0.0090(13) -0.0106(14) -0.0075(13)
O2 0.0363(16) 0.0252(17) 0.045(2) 0.0224(15) -0.0178(14) -0.0136(14)
O3 0.093(3) 0.065(3) 0.075(3) 0.008(3) 0.027(3) 0.011(2)
O4 0.050(2) 0.076(3) 0.062(3) 0.003(2) 0.008(2) 0.005(2)
N1 0.0215(16) 0.0171(18) 0.0247(19) 0.0091(15) -0.0052(14) 0.0008(14)
N2 0.0189(15) 0.0158(17) 0.0174(18) 0.0045(15) -0.0004(14) 0.0013(14)
N3 0.0240(18) 0.021(2) 0.019(2) 0.0105(17) -0.0061(15) -0.0012(15)
N4 0.0229(17) 0.0209(19) 0.030(2) 0.0119(16) -0.0048(15) -0.0009(15)
N5 0.0179(16) 0.0156(17) 0.0245(19) 0.0065(15) -0.0003(14) 0.0004(14)
N6 0.0148(16) 0.0208(19) 0.026(2) 0.0116(17) -0.0057(15) -0.0022(14)
C1 0.025(2) 0.034(3) 0.025(3) -0.006(2) -0.0020(19) 0.0080(19)
C2 0.018(2) 0.047(3) 0.029(3) 0.007(2) 0.0017(19) 0.010(2)
C3 0.0136(18) 0.022(2) 0.019(2) 0.0065(18) 0.0016(16) 0.0071(16)
C4 0.0138(18) 0.018(2) 0.020(2) 0.0056(18) 0.0012(16) 0.0017(16)
C5 0.022(2) 0.024(2) 0.029(2) 0.011(2) -0.0070(18) 0.0007(18)
C6 0.021(2) 0.016(2) 0.041(3) 0.007(2) 0.0006(19) 0.0013(18)
C7 0.0162(19) 0.030(2) 0.027(2) 0.007(2) 0.0092(18) 0.0061(18)
C8 0.022(2) 0.053(3) 0.023(2) 0.002(2) -0.0001(19) 0.010(2)
C9 0.040(2) 0.040(3) 0.018(2) 0.009(2) 0.002(2) 0.007(2)
C10 0.0185(19) 0.016(2) 0.025(2) 0.0078(18) 0.0043(17) 0.0043(16)
C11 0.0156(18) 0.020(2) 0.021(2) 0.0076(18) 0.0042(16) 0.0026(16)
C12 0.024(2) 0.024(2) 0.029(3) 0.009(2) -0.0034(19) 0.0026(19)
C13 0.026(2) 0.021(2) 0.029(2) -0.0003(19) 0.0112(19) 0.0021(18)
C14 0.023(2) 0.018(2) 0.045(3) 0.010(2) -0.001(2) 0.0033(19)
C15 0.066(4) 0.058(4) 0.101(5) 0.015(4) 0.024(4) 0.006(3)
C16 0.054(3) 0.063(4) 0.056(4) -0.003(3) -0.003(3) -0.001(3)
B1 0.030(3) 0.033(3) 0.024(3) -0.002(2) 0.001(2) 0.013(2)
B2 0.020(2) 0.023(3) 0.040(3) 0.004(2) -0.003(2) -0.001(2)
B3 0.044(3) 0.036(3) 0.022(3) 0.012(3) 0.000(2) 0.012(3)
B4 0.035(3) 0.032(3) 0.029(3) 0.002(2) -0.008(2) 0.016(2)
B5 0.016(2) 0.019(3) 0.031(3) 0.000(2) -0.002(2) 0.003(2)
B6 0.025(2) 0.033(3) 0.022(3) 0.006(2) -0.001(2) -0.002(2)
B7 0.039(3) 0.021(3) 0.032(3) 0.010(2) -0.010(2) 0.006(2)
B8 0.032(3) 0.036(3) 0.024(3) 0.004(2) -0.001(2) 0.021(2)
B9 0.019(2) 0.033(3) 0.030(3) 0.015(2) 0.001(2) 0.002(2)
B10 0.024(2) 0.013(2) 0.020(3) 0.001(2) 0.0025(19) 0.0025(19)
B11 0.021(2) 0.020(3) 0.029(3) 0.007(2) 0.004(2) 0.000(2)
B12 0.033(3) 0.029(3) 0.022(3) 0.012(2) 0.000(2) -0.004(2)
B13 0.026(2) 0.025(3) 0.026(3) -0.005(2) 0.004(2) -0.007(2)
B14 0.019(2) 0.034(3) 0.027(3) 0.012(2) -0.001(2) -0.003(2)
B15 0.027(2) 0.021(3) 0.036(3) 0.013(2) -0.008(2) 0.000(2)
B16 0.017(2) 0.030(3) 0.034(3) 0.002(2) 0.004(2) 0.001(2)
B17 0.021(2) 0.033(3) 0.019(3) 0.006(2) -0.002(2) -0.004(2)
B18 0.025(2) 0.023(3) 0.026(3) 0.011(2) 0.005(2) 0.003(2)
B19 0.032(3) 0.022(3) 0.021(3) 0.000(2) 0.004(2) -0.001(2)
B20 0.016(2) 0.022(2) 0.018(2) 0.007(2) -0.0001(19) 0.0024(19)
B21 0.029(3) 0.038(3) 0.021(3) 0.001(2) -0.003(2) 0.004(2)
B22 0.046(3) 0.037(3) 0.026(3) 0.008(3) -0.004(2) 0.023(3)
B23 0.031(3) 0.032(3) 0.029(3) 0.005(2) -0.003(2) -0.003(2)
B24 0.031(3) 0.025(3) 0.023(3) 0.001(2) 0.000(2) 0.005(2)
B25 0.032(3) 0.036(3) 0.017(3) 0.001(2) -0.004(2) 0.016(2)
B26 0.018(2) 0.038(3) 0.020(3) 0.007(2) 0.000(2) -0.001(2)
B27 0.030(2) 0.024(3) 0.020(3) 0.003(2) 0.000(2) 0.003(2)
B28 0.029(2) 0.028(3) 0.021(3) 0.004(2) -0.002(2) 0.002(2)
B29 0.036(3) 0.031(3) 0.023(3) 0.012(2) -0.005(2) 0.004(2)
B30 0.022(2) 0.023(3) 0.020(3) 0.008(2) 0.003(2) 0.006(2)
B31 0.022(2) 0.021(3) 0.028(3) 0.009(2) 0.003(2) 0.001(2)
B32 0.035(3) 0.024(3) 0.029(3) 0.013(2) 0.000(2) -0.008(2)
B33 0.020(2) 0.023(3) 0.039(3) 0.012(2) -0.004(2) -0.002(2)
B34 0.030(3) 0.021(3) 0.022(3) 0.000(2) 0.003(2) -0.003(2)
B35 0.039(3) 0.023(3) 0.019(3) 0.001(2) 0.001(2) -0.010(2)
B36 0.020(2) 0.019(3) 0.036(3) 0.007(2) 0.003(2) 0.007(2)
B37 0.025(2) 0.029(3) 0.019(3) 0.007(2) -0.002(2) -0.003(2)
B38 0.023(2) 0.026(3) 0.039(3) 0.010(2) 0.007(2) 0.004(2)
B39 0.028(3) 0.024(3) 0.038(3) 0.020(2) -0.009(2) -0.006(2)
B40 0.019(2) 0.017(2) 0.017(2) 0.006(2) -0.0006(19) 0.0017(19)

loop_
_atom_type_symbol
_atom_type_description
_atom_type_scat_dispersion_real
_atom_type_scat_dispersion_imag
_atom_type_scat_source
S S 0.1246 0.1234 'International Tables Vol C Tables 4.2.6.8 and 6.1.1.4'
O O 0.0106 0.0060 'International Tables Vol C Tables 4.2.6.8 and 6.1.1.4'
N N 0.0061 0.0033 'International Tables Vol C Tables 4.2.6.8 and 6.1.1.4'
C C 0.0033 0.0016 'International Tables Vol C Tables 4.2.6.8 and 6.1.1.4'
B B 0.0013 0.0007 'International Tables Vol C Tables 4.2.6.8 and 6.1.1.4'
H H 0.0000 0.0000 'International Tables Vol C Tables 4.2.6.8 and 6.1.1.4'

loop_
_geom_angle_atom_site_label_1
_geom_angle_atom_site_label_2
_geom_angle_atom_site_label_3
_geom_angle
C3 S1 B10 107.28(19)
C4 S2 B20 106.22(19)
C10 S3 B30 106.9(2)
C11 S4 B40 106.71(19)
C15 O3 H1O3 102(3)
C16 O4 H1O4 113(3)
C3 N1 C5 116.6(3)
C4 N2 C3 114.9(3)
C4 N3 C5 121.6(4)
C4 N3 H1N3 115(3)
C5 N3 H1N3 122(3)
C10 N4 C12 115.8(3)
C11 N5 C10 114.7(3)
C11 N6 C12 121.0(4)
C11 N6 H1N6 119(3)
C12 N6 H1N6 120(3)
B2 C1 B1 63.6(3)
B2 C1 B6 114.5(3)
B1 C1 B6 114.0(3)
B2 C1 B3 114.4(3)
B1 C1 B3 61.7(3)
B6 C1 B3 62.4(3)
B2 C1 B5 62.7(3)
B1 C1 B5 115.3(3)
B6 C1 B5 62.8(3)
B3 C1 B5 114.5(3)
B2 C1 H1 115(3)
B1 C1 H1 118(2)
B6 C1 H1 119(2)
B3 C1 H1 121(3)
B5 C1 H1 116(3)
B4 C2 B1 62.7(3)
B4 C2 B2 116.4(4)
B1 C2 B2 64.3(3)
B4 C2 B8 63.1(3)
B1 C2 B8 114.8(4)
B2 C2 B8 114.5(3)
B4 C2 B9 115.6(3)
B1 C2 B9 115.5(3)
B2 C2 B9 62.1(3)
B8 C2 B9 62.7(3)
B4 C2 H2 121(3)
B1 C2 H2 117(2)
B2 C2 H2 113(3)
B8 C2 H2 120(2)
B9 C2 H2 115(3)
N1 C3 N2 127.8(4)
N1 C3 S1 121.2(3)
N2 C3 S1 111.0(3)
N2 C4 N3 121.8(3)
N2 C4 S2 123.4(3)
N3 C4 S2 114.6(3)
O1 C5 N1 123.5(4)
O1 C5 N3 119.4(4)
N1 C5 N3 117.0(3)
B11 C6 B12 63.9(3)
B11 C6 B13 62.2(3)
B12 C6 B13 115.0(3)
B11 C6 B16 114.5(4)
B12 C6 B16 114.1(3)
B13 C6 B16 62.9(3)
B11 C6 B15 115.4(3)
B12 C6 B15 61.9(3)
B13 C6 B15 115.3(4)
B16 C6 B15 62.9(3)
B11 C6 H6 119(2)
B12 C6 H6 112(2)
B13 C6 H6 124(2)
B16 C6 H6 120(2)
B15 C6 H6 113(2)
B12 C7 B11 64.2(3)
B12 C7 B18 114.4(3)
B11 C7 B18 114.9(3)
B12 C7 B14 115.4(3)
B11 C7 B14 62.4(3)
B18 C7 B14 62.9(3)
B12 C7 B19 62.3(3)
B11 C7 B19 115.6(3)
B18 C7 B19 62.3(3)
B14 C7 B19 114.7(3)
B12 C7 H7 118(3)
B11 C7 H7 112(3)
B18 C7 H7 120(3)
B14 C7 H7 114(3)
B19 C7 H7 123(3)
B22 C8 B21 64.0(3)
B22 C8 B25 62.8(3)
B21 C8 B25 115.9(4)
B22 C8 B23 115.7(4)
B21 C8 B23 62.7(3)
B25 C8 B23 114.9(3)
B22 C8 B26 115.4(3)
B21 C8 B26 115.2(3)
B25 C8 B26 62.9(3)
B23 C8 B26 62.5(3)
B22 C8 H8 131(3)
B21 C8 H8 118(3)
B25 C8 H8 124(2)
B23 C8 H8 104(3)
B26 C8 H8 107(3)
B28 C9 B21 112.7(4)
B28 C9 B22 113.2(3)
B21 C9 B22 63.0(3)
B28 C9 B24 61.7(3)
B21 C9 B24 61.1(3)
B22 C9 B24 112.6(4)
B28 C9 B29 63.2(3)
B21 C9 B29 113.7(3)
B22 C9 B29 61.5(3)
B24 C9 B29 113.5(4)
B28 C9 H9 122(3)
B21 C9 H9 114(3)
B22 C9 H9 117(3)
B24 C9 H9 118(3)
B29 C9 H9 121(3)
N4 C10 N5 128.0(4)
N4 C10 S3 120.4(3)
N5 C10 S3 111.5(3)
N5 C11 N6 121.6(3)
N5 C11 S4 123.4(3)
N6 C11 S4 114.8(3)
O2 C12 N4 122.3(4)
O2 C12 N6 118.9(4)
N4 C12 N6 118.8(4)
B31 C13 B36 114.4(3)
B31 C13 B32 64.1(3)
B36 C13 B32 114.3(3)
B31 C13 B33 62.3(3)
B36 C13 B33 62.6(3)
B32 C13 B33 115.3(3)
B31 C13 B35 115.4(3)
B36 C13 B35 62.8(3)
B32 C13 B35 62.1(3)
B33 C13 B35 114.9(3)
B31 C13 H13 118(2)
B36 C13 H13 118(3)
B32 C13 H13 116(3)
B33 C13 H13 120(2)
B35 C13 H13 115(2)
B31 C14 B32 63.8(3)
B31 C14 B38 114.8(3)
B32 C14 B38 114.7(3)
B31 C14 B34 62.7(3)
B32 C14 B34 115.8(3)
B38 C14 B34 62.8(3)
B31 C14 B39 115.1(3)
B32 C14 B39 61.9(3)
B38 C14 B39 63.2(3)
B34 C14 B39 115.6(3)
B31 C14 H14 120(2)
B32 C14 H14 116(3)
B38 C14 H14 117(2)
B34 C14 H14 121(2)
B39 C14 H14 114(2)
O3 C15 H15A 109.5
O3 C15 H15B 109.5
H15A C15 H15B 109.5
O3 C15 H15C 109.5
H15A C15 H15C 109.5
H15B C15 H15C 109.5
O4 C16 H16A 109.5
O4 C16 H16B 109.5
H16A C16 H16B 109.5
O4 C16 H16C 109.5
H16A C16 H16C 109.5
H16B C16 H16C 109.5
C2 B1 C1 101.0(3)
C2 B1 B4 58.5(3)
C1 B1 B4 105.9(3)
C2 B1 B3 104.7(4)
C1 B1 B3 59.2(3)
B4 B1 B3 60.8(3)
C2 B1 B2 58.4(3)
C1 B1 B2 58.2(3)
B4 B1 B2 108.0(4)
B3 B1 B2 107.8(3)
C2 B1 H1X 123(2)
C1 B1 H1X 125(2)
B4 B1 H1X 124(2)
B3 B1 H1X 126(2)
B2 B1 H1X 118(2)
C2 B2 C1 100.2(4)
C2 B2 B9 59.3(3)
C1 B2 B9 105.0(3)
C2 B2 B5 105.2(3)
C1 B2 B5 59.1(3)
B9 B2 B5 60.5(3)
C2 B2 B1 57.3(3)
C1 B2 B1 58.2(3)
B9 B2 B1 107.5(4)
B5 B2 B1 107.9(4)
C2 B2 H2X 122.4(19)
C1 B2 H2X 124(2)
B9 B2 H2X 127(2)
B5 B2 H2X 127.7(19)
B1 B2 H2X 115(2)
C1 B3 B1 59.1(3)
C1 B3 B7 105.5(4)
B1 B3 B7 109.0(4)
C1 B3 B6 58.7(3)
B1 B3 B6 108.7(4)
B7 B3 B6 60.5(3)
C1 B3 B4 104.8(4)
B1 B3 B4 59.5(3)
B7 B3 B4 61.1(3)
B6 B3 B4 109.1(4)
C1 B3 H3X 120(2)
B1 B3 H3X 121(2)
B7 B3 H3X 124(2)
B6 B3 H3X 118(2)
B4 B3 H3X 127(2)
C2 B4 B1 58.8(3)
C2 B4 B8 59.2(3)
B1 B4 B8 108.4(4)
C2 B4 B3 104.0(4)
B1 B4 B3 59.7(3)
B8 B4 B3 107.1(3)
C2 B4 B7 104.8(3)
B1 B4 B7 107.6(3)
B8 B4 B7 59.9(3)
B3 B4 B7 59.2(3)
C2 B4 H4X 122(2)
B1 B4 H4X 120(2)
B8 B4 H4X 121(2)
B3 B4 H4X 125(2)
B7 B4 H4X 125(2)
C1 B5 B2 58.2(3)
C1 B5 B10 104.2(3)
B2 B5 B10 107.5(3)
C1 B5 B9 103.3(3)
B2 B5 B9 59.1(3)
B10 B5 B9 60.1(3)
C1 B5 B6 58.3(3)
B2 B5 B6 107.1(3)
B10 B5 B6 60.0(3)
B9 B5 B6 107.3(3)
C1 B5 H5X 121(2)
B2 B5 H5X 118.9(19)
B10 B5 H5X 127.0(19)
B9 B5 H5X 126(2)
B6 B5 H5X 122(2)
C1 B6 B3 58.8(3)
C1 B6 B7 104.7(3)
B3 B6 B7 59.5(3)
C1 B6 B10 104.7(3)
B3 B6 B10 107.9(3)
B7 B6 B10 60.6(3)
C1 B6 B5 59.0(3)
B3 B6 B5 108.4(3)
B7 B6 B5 108.7(4)
B10 B6 B5 59.9(3)
C1 B6 H6X 119.3(18)
B3 B6 H6X 119.7(19)
B7 B6 H6X 126.4(19)
B10 B6 H6X 126.7(18)
B5 B6 H6X 119(2)
B3 B7 B6 60.0(3)
B3 B7 B8 107.0(4)
B6 B7 B8 107.5(4)
B3 B7 B4 59.7(3)
B6 B7 B4 107.6(3)
B8 B7 B4 59.3(3)
B3 B7 B10 107.7(4)
B6 B7 B10 59.9(3)
B8 B7 B10 60.1(3)
B4 B7 B10 107.5(4)
B3 B7 H7X 119(2)
B6 B7 H7X 117(2)
B8 B7 H7X 127(2)
B4 B7 H7X 125(2)
B10 B7 H7X 121(2)
C2 B8 B4 57.7(3)
C2 B8 B9 58.9(3)
B4 B8 B9 107.9(4)
C2 B8 B7 104.3(4)
B4 B8 B7 60.8(3)
B9 B8 B7 108.4(3)
C2 B8 B10 104.8(3)
B4 B8 B10 109.1(4)
B9 B8 B10 60.1(3)
B7 B8 B10 60.4(3)
C2 B8 H8X 117(2)
B4 B8 H8X 118(2)
B9 B8 H8X 119(2)
B7 B8 H8X 128(2)
B10 B8 H8X 129(2)
C2 B9 B2 58.6(3)
C2 B9 B8 58.4(3)
B2 B9 B8 108.1(4)
C2 B9 B5 104.6(4)
B2 B9 B5 60.4(3)
B8 B9 B5 108.2(4)
C2 B9 B10 104.6(4)
B2 B9 B10 108.4(4)
B8 B9 B10 60.3(3)
B5 B9 B10 59.9(3)
C2 B9 H9X 117(2)
B2 B9 H9X 117(2)
B8 B9 H9X 119(2)
B5 B9 H9X 128(2)
B10 B9 H9X 129(2)
B5 B10 B6 60.1(3)
B5 B10 B9 60.0(3)
B6 B10 B9 107.2(3)
B5 B10 B8 107.7(3)
B6 B10 B8 106.8(3)
B9 B10 B8 59.6(3)
B5 B10 B7 108.0(3)
B6 B10 B7 59.6(3)
B9 B10 B7 107.2(3)
B8 B10 B7 59.5(3)
B5 B10 S1 125.8(3)
B6 B10 S1 121.0(3)
B9 B10 S1 125.9(3)
B8 B10 S1 120.3(3)
B7 B10 S1 117.0(3)
C7 B11 C6 100.9(3)
C7 B11 B13 105.3(3)
C6 B11 B13 59.4(3)
C7 B11 B14 59.6(3)
C6 B11 B14 105.2(3)
B13 B11 B14 59.9(3)
C7 B11 B12 57.9(3)
C6 B11 B12 58.2(3)
B13 B11 B12 108.1(3)
B14 B11 B12 108.0(3)
C7 B11 H11X 123.1(19)
C6 B11 H11X 124(2)
B13 B11 H11X 126(2)
B14 B11 H11X 125(2)
B12 B11 H11X 117(2)
C7 B12 C6 100.7(3)
C7 B12 B19 59.7(3)
C6 B12 B19 105.5(3)
C7 B12 B15 106.0(4)
C6 B12 B15 60.0(3)
B19 B12 B15 60.4(3)
C7 B12 B11 57.9(3)
C6 B12 B11 57.9(3)
B19 B12 B11 108.3(4)
B15 B12 B11 108.8(4)
C7 B12 H12X 123(2)
C6 B12 H12X 124(2)
B19 B12 H12X 125(2)
B15 B12 H12X 125(2)
B11 B12 H12X 117(2)
C6 B13 B11 58.4(3)
C6 B13 B14 104.7(3)
B11 B13 B14 60.3(3)
C6 B13 B17 104.3(3)
B11 B13 B17 108.0(3)
B14 B13 B17 60.2(3)
C6 B13 B16 58.7(3)
B11 B13 B16 108.0(4)
B14 B13 B16 108.1(3)
B17 B13 B16 59.7(3)
C6 B13 H13X 120(2)
B11 B13 H13X 116(2)
B14 B13 H13X 124(2)
B17 B13 H13X 129(2)
B16 B13 H13X 122.7(19)
C7 B14 B13 104.0(3)
C7 B14 B11 58.0(3)
B13 B14 B11 59.8(3)
C7 B14 B17 104.1(3)
B13 B14 B17 60.5(3)
B11 B14 B17 107.9(3)
C7 B14 B18 58.2(3)
B13 B14 B18 108.5(3)
B11 B14 B18 107.3(3)
B17 B14 B18 60.3(3)
C7 B14 H14X 118(2)
B13 B14 H14X 125(2)
B11 B14 H14X 115(2)
B17 B14 H14X 131(2)
B18 B14 H14X 123(2)
C6 B15 B12 58.1(3)
C6 B15 B19 103.6(3)
B12 B15 B19 59.7(3)
C6 B15 B20 103.4(3)
B12 B15 B20 107.0(3)
B19 B15 B20 59.6(3)
C6 B15 B16 58.1(3)
B12 B15 B16 106.9(3)
B19 B15 B16 107.1(3)
B20 B15 B16 59.7(3)
C6 B15 H15X 116(2)
B12 B15 H15X 115(2)
B19 B15 H15X 128(2)
B20 B15 H15X 133(2)
B16 B15 H15X 122(2)
C6 B16 B17 104.2(3)
C6 B16 B13 58.4(3)
B17 B16 B13 60.0(3)
C6 B16 B20 104.5(3)
B17 B16 B20 59.8(3)
B13 B16 B20 107.9(3)
C6 B16 B15 59.0(3)
B17 B16 B15 108.1(3)
B13 B16 B15 108.3(3)
B20 B16 B15 60.1(3)
C6 B16 H16X 116.5(18)
B17 B16 H16X 130.0(18)
B13 B16 H16X 119.4(17)
B20 B16 H16X 128.6(17)
B15 B16 H16X 117.0(17)
B16 B17 B14 108.0(4)
B16 B17 B20 60.5(3)
B14 B17 B20 108.5(3)
B16 B17 B13 60.4(3)
B14 B17 B13 59.3(3)
B20 B17 B13 108.7(4)
B16 B17 B18 108.0(3)
B14 B17 B18 60.1(3)
B20 B17 B18 59.9(2)
B13 B17 B18 107.4(3)
B16 B17 H17X 122(2)
B14 B17 H17X 122(2)
B20 B17 H17X 121(2)
B13 B17 H17X 123(2)
B18 B17 H17X 121(2)
C7 B18 B19 59.3(3)
C7 B18 B20 104.8(3)
B19 B18 B20 59.9(3)
C7 B18 B14 58.9(3)
B19 B18 B14 108.9(4)
B20 B18 B14 107.9(3)
C7 B18 B17 104.2(3)
B19 B18 B17 107.8(3)
B20 B18 B17 59.8(2)
B14 B18 B17 59.6(3)
C7 B18 H18X 123.5(19)
B19 B18 H18X 118.8(19)
B20 B18 H18X 122.2(18)
B14 B18 H18X 122.7(18)
B17 B18 H18X 125.1(19)
C7 B19 B12 58.0(3)
C7 B19 B18 58.4(3)
B12 B19 B18 107.5(3)
C7 B19 B20 104.4(3)
B12 B19 B20 108.1(3)
B18 B19 B20 60.3(3)
C7 B19 B15 104.3(3)
B12 B19 B15 59.9(3)
B18 B19 B15 109.0(3)
B20 B19 B15 60.9(3)
C7 B19 H19X 120.8(16)
B12 B19 H19X 123.0(18)
B18 B19 H19X 117.0(18)
B20 B19 H19X 123.8(17)
B15 B19 H19X 127.3(17)
B19 B20 B17 108.1(3)
B19 B20 B18 59.8(3)
B17 B20 B18 60.3(2)
B19 B20 B16 107.6(3)
B17 B20 B16 59.6(3)
B18 B20 B16 107.6(3)
B19 B20 B15 59.6(3)
B17 B20 B15 108.1(3)
B18 B20 B15 107.5(3)
B16 B20 B15 60.3(3)
B19 B20 S2 125.0(3)
B17 B20 S2 114.3(3)
B18 B20 S2 115.6(3)
B16 B20 S2 123.4(3)
B15 B20 S2 130.0(3)
C8 B21 C9 101.2(3)
C8 B21 B24 104.3(4)
C9 B21 B24 59.6(3)
C8 B21 B23 59.5(3)
C9 B21 B23 105.5(3)
B24 B21 B23 59.2(3)
C8 B21 B22 57.7(3)
C9 B21 B22 58.7(3)
B24 B21 B22 107.9(3)
B23 B21 B22 107.9(3)
C8 B21 H21X 124.8(16)
C9 B21 H21X 124.3(17)
B24 B21 H21X 124.1(16)
B23 B21 H21X 123.4(18)
B22 B21 H21X 119.5(17)
C8 B22 C9 101.5(3)
C8 B22 B29 105.5(4)
C9 B22 B29 59.6(3)
C8 B22 B25 59.0(3)
C9 B22 B25 106.0(3)
B29 B22 B25 60.6(3)
C8 B22 B21 58.3(3)
C9 B22 B21 58.4(3)
B29 B22 B21 108.4(4)
B25 B22 B21 108.2(4)
C8 B22 H22X 117(2)
C9 B22 H22X 127(2)
B29 B22 H22X 131(2)
B25 B22 H22X 124(2)
B21 B22 H22X 113(2)
C8 B23 B24 103.1(4)
C8 B23 B27 104.7(3)
B24 B23 B27 60.9(3)
C8 B23 B21 57.8(3)
B24 B23 B21 59.3(3)
B27 B23 B21 108.6(4)
C8 B23 B26 59.0(3)
B24 B23 B26 108.5(3)
B27 B23 B26 60.3(3)
B21 B23 B26 108.2(4)
C8 B23 H23X 118.8(19)
B24 B23 H23X 127(2)
B27 B23 H23X 128(2)
B21 B23 H23X 118(2)
B26 B23 H23X 120(2)
C9 B24 B23 107.0(4)
C9 B24 B21 59.3(3)
B23 B24 B21 61.5(3)
C9 B24 B28 59.0(3)
B23 B24 B28 109.1(4)
B21 B24 B28 108.9(4)
C9 B24 B27 106.5(3)
B23 B24 B27 60.4(3)
B21 B24 B27 109.9(4)
B28 B24 B27 60.6(3)
C9 B24 H24X 117(3)
B23 B24 H24X 126(2)
B21 B24 H24X 117(2)
B28 B24 H24X 120(2)
B27 B24 H24X 127(2)
C8 B25 B22 58.2(3)
C8 B25 B29 104.1(3)
B22 B25 B29 59.7(3)
C8 B25 B30 104.3(3)
B22 B25 B30 108.0(3)
B29 B25 B30 60.7(3)
C8 B25 B26 59.6(3)
B22 B25 B26 108.8(4)
B29 B25 B26 108.8(3)
B30 B25 B26 59.6(3)
C8 B25 H25X 118.3(17)
B22 B25 H25X 120.1(18)
B29 B25 H25X 128.3(18)
B30 B25 H25X 127.3(17)
B26 B25 H25X 117.4(19)
C8 B26 B30 102.8(4)
C8 B26 B27 103.3(3)
B30 B26 B27 60.3(3)
C8 B26 B25 57.5(3)
B30 B26 B25 59.8(3)
B27 B26 B25 107.8(4)
C8 B26 B23 58.4(3)
B30 B26 B23 106.9(3)
B27 B26 B23 59.1(3)
B25 B26 B23 107.0(4)
C8 B26 H26X 118(2)
B30 B26 H26X 127(2)
B27 B26 H26X 131(2)
B25 B26 H26X 116(2)
B23 B26 H26X 122(2)
B23 B27 B24 58.7(3)
B23 B27 B28 106.6(4)
B24 B27 B28 59.1(3)
B23 B27 B30 107.4(3)
B24 B27 B30 106.8(3)
B28 B27 B30 60.3(3)
B23 B27 B26 60.6(3)
B24 B27 B26 107.0(3)
B28 B27 B26 107.6(3)
B30 B27 B26 59.4(2)
B23 B27 H27X 121.4(18)
B24 B27 H27X 122.1(18)
B28 B27 H27X 122.6(18)
B30 B27 H27X 123.1(17)
B26 B27 H27X 122.0(18)
C9 B28 B24 59.3(3)
C9 B28 B27 106.5(3)
B24 B28 B27 60.3(3)
C9 B28 B30 105.3(3)
B24 B28 B30 107.6(3)
B27 B28 B30 60.0(3)
C9 B28 B29 58.9(3)
B24 B28 B29 108.1(3)
B27 B28 B29 108.7(3)
B30 B28 B29 59.9(3)
C9 B28 H28X 118(2)
B24 B28 H28X 124(2)
B27 B28 H28X 129(2)
B30 B28 H28X 124(2)
B29 B28 H28X 115(2)
C9 B29 B22 58.9(3)
C9 B29 B25 104.8(3)
B22 B29 B25 59.7(3)
C9 B29 B30 104.4(3)
B22 B29 B30 107.3(4)
B25 B29 B30 59.7(3)
C9 B29 B28 57.9(3)
B22 B29 B28 106.7(3)
B25 B29 B28 107.1(4)
B30 B29 B28 59.8(3)
C9 B29 H29X 117(2)
B22 B29 H29X 123(2)
B25 B29 H29X 131(2)
B30 B29 H29X 126(2)
B28 B29 H29X 116.0(19)
B26 B30 B25 60.6(3)
B26 B30 B27 60.4(3)
B25 B30 B27 108.5(3)
B26 B30 B28 107.9(3)
B25 B30 B28 107.4(3)
B27 B30 B28 59.7(3)
B26 B30 B29 108.8(3)
B25 B30 B29 59.6(3)
B27 B30 B29 108.7(3)
B28 B30 B29 60.3(3)
B26 B30 S3 127.9(3)
B25 B30 S3 119.2(3)
B27 B30 S3 127.6(3)
B28 B30 S3 119.1(3)
B29 B30 S3 113.1(3)
C13 B31 C14 101.2(3)
C13 B31 B33 59.6(3)
C14 B31 B33 104.9(3)
C13 B31 B34 105.5(3)
C14 B31 B34 59.0(3)
B33 B31 B34 59.9(3)
C13 B31 B32 58.6(3)
C14 B31 B32 58.3(3)
B33 B31 B32 108.6(3)
B34 B31 B32 108.2(3)
C13 B31 H31X 123(2)
C14 B31 H31X 124(2)
B33 B31 H31X 126(2)
B34 B31 H31X 126(2)
B32 B31 H31X 116(2)
C14 B32 C13 100.0(3)
C14 B32 B39 59.8(3)
C13 B32 B39 105.5(4)
C14 B32 B35 105.2(4)
C13 B32 B35 59.5(3)
B39 B32 B35 60.4(3)
C14 B32 B31 57.9(3)
C13 B32 B31 57.3(3)
B39 B32 B31 108.4(4)
B35 B32 B31 107.7(4)
C14 B32 H32X 124(2)
C13 B32 H32X 122.2(19)
B39 B32 H32X 127.5(19)
B35 B32 H32X 127(2)
B31 B32 H32X 114.7(19)
C13 B33 B31 58.1(3)
C13 B33 B34 104.8(3)
B31 B33 B34 60.6(3)
C13 B33 B36 58.5(3)
B31 B33 B36 107.6(3)
B34 B33 B36 108.4(3)
C13 B33 B37 104.7(3)
B31 B33 B37 108.4(3)
B34 B33 B37 60.3(3)
B36 B33 B37 60.1(3)
C13 B33 H33X 115.8(18)
B31 B33 H33X 116.2(19)
B34 B33 H33X 127.8(18)
B36 B33 H33X 120.2(18)
B37 B33 H33X 130.8(19)
C14 B34 B33 104.0(3)
C14 B34 B31 58.2(3)
B33 B34 B31 59.5(3)
C14 B34 B38 58.4(3)
B33 B34 B38 108.1(3)
B31 B34 B38 107.5(3)
C14 B34 B37 104.1(3)
B33 B34 B37 60.6(3)
B31 B34 B37 107.8(3)
B38 B34 B37 59.8(3)
C14 B34 H34X 123(2)
B33 B34 H34X 121.1(19)
B31 B34 H34X 117(2)
B38 B34 H34X 125.1(19)
B37 B34 H34X 126(2)
C13 B35 B32 58.4(3)
C13 B35 B40 104.0(3)
B32 B35 B40 108.0(3)
C13 B35 B39 104.2(3)
B32 B35 B39 59.7(3)
B40 B35 B39 60.6(3)
C13 B35 B36 58.0(3)
B32 B35 B36 107.2(3)
B40 B35 B36 59.8(3)
B39 B35 B36 108.0(3)
C13 B35 H35X 127(2)
B32 B35 H35X 122(2)
B40 B35 H35X 122(2)
B39 B35 H35X 121(2)
B36 B35 H35X 123(2)
C13 B36 B33 58.9(3)
C13 B36 B40 104.9(3)
B33 B36 B40 108.6(3)
C13 B36 B37 105.2(3)
B33 B36 B37 60.4(3)
B40 B36 B37 60.2(2)
C13 B36 B35 59.2(3)
B33 B36 B35 108.9(4)
B40 B36 B35 59.8(3)
B37 B36 B35 108.4(3)
C13 B36 H36X 120.3(18)
B33 B36 H36X 117.6(17)
B40 B36 H36X 126.9(17)
B37 B36 H36X 124.2(19)
B35 B36 H36X 121.5(18)
B38 B37 B36 107.6(4)
B38 B37 B34 60.0(3)
B36 B37 B34 106.9(3)
B38 B37 B40 60.7(3)
B36 B37 B40 59.7(2)
B34 B37 B40 108.4(4)
B38 B37 B33 107.0(4)
B36 B37 B33 59.5(3)
B34 B37 B33 59.1(3)
B40 B37 B33 107.5(3)
B38 B37 H37X 124.4(19)
B36 B37 H37X 120(2)
B34 B37 H37X 123.7(19)
B40 B37 H37X 121.2(19)
B33 B37 H37X 121.0(18)
C14 B38 B37 104.8(3)
C14 B38 B34 58.8(3)
B37 B38 B34 60.3(3)
C14 B38 B40 104.2(3)
B37 B38 B40 59.9(3)
B34 B38 B40 108.0(3)
C14 B38 B39 59.1(3)
B37 B38 B39 108.4(3)
B34 B38 B39 108.8(3)
B40 B38 B39 59.8(3)
C14 B38 H38X 122(2)
B37 B38 H38X 125(2)
B34 B38 H38X 121(2)
B40 B38 H38X 124(2)
B39 B38 H38X 119(2)
C14 B39 B32 58.3(3)
C14 B39 B35 103.7(3)
B32 B39 B35 59.9(3)
C14 B39 B40 103.4(3)
B32 B39 B40 107.3(3)
B35 B39 B40 59.6(3)
C14 B39 B38 57.7(3)
B32 B39 B38 107.1(3)
B35 B39 B38 107.5(3)
B40 B39 B38 60.1(3)
C14 B39 H39X 118(2)
B32 B39 H39X 112(2)
B35 B39 H39X 123(2)
B40 B39 H39X 133(2)
B38 B39 H39X 126(2)
B36 B40 B35 60.4(3)
B36 B40 B37 60.1(2)
B35 B40 B37 108.9(3)
B36 B40 B39 107.8(3)
B35 B40 B39 59.8(3)
B37 B40 B39 108.3(3)
B36 B40 B38 107.0(3)
B35 B40 B38 107.7(3)
B37 B40 B38 59.4(3)
B39 B40 B38 60.2(3)
B36 B40 S4 115.4(3)
B35 B40 S4 125.8(3)
B37 B40 S4 112.6(3)
B39 B40 S4 130.9(3)
B38 B40 S4 122.8(3)

loop_
_geom_bond_atom_site_label_1
_geom_bond_atom_site_label_2
_geom_bond_distance
S1 C3 1.747(4)
S1 B10 1.866(4)
S2 C4 1.740(4)
S2 B20 1.870(4)
S3 C10 1.741(4)
S3 B30 1.874(4)
S4 C11 1.726(4)
S4 B40 1.863(4)
O1 C5 1.235(4)
O2 C12 1.243(4)
O3 C15 1.421(6)
O3 H1O3 1.047(19)
O4 C16 1.385(5)
O4 H1O4 0.97(2)
N1 C3 1.316(4)
N1 C5 1.364(5)
N2 C4 1.296(5)
N2 C3 1.361(4)
N3 C4 1.353(5)
N3 C5 1.386(5)
N3 H1N3 0.79(4)
N4 C10 1.311(4)
N4 C12 1.356(5)
N5 C11 1.313(5)
N5 C10 1.356(4)
N6 C11 1.345(5)
N6 C12 1.371(5)
N6 H1N6 0.83(4)
C1 B2 1.691(7)
C1 B1 1.691(6)
C1 B6 1.693(6)
C1 B3 1.694(7)
C1 B5 1.706(6)
C1 H1 0.98(4)
C2 B4 1.662(7)
C2 B1 1.666(7)
C2 B2 1.686(6)
C2 B8 1.689(6)
C2 B9 1.698(6)
C2 H2 0.95(4)
C6 B11 1.680(6)
C6 B12 1.687(6)
C6 B13 1.697(7)
C6 B16 1.705(6)
C6 B15 1.722(6)
C6 H6 0.96(4)
C7 B12 1.677(6)
C7 B11 1.678(6)
C7 B18 1.692(6)
C7 B14 1.706(6)
C7 B19 1.708(6)
C7 H7 0.90(4)
C8 B22 1.672(7)
C8 B21 1.685(6)
C8 B25 1.688(6)
C8 B23 1.715(7)
C8 B26 1.726(6)
C8 H8 0.97(4)
C9 B28 1.699(6)
C9 B21 1.700(7)
C9 B22 1.705(6)
C9 B24 1.705(7)
C9 B29 1.719(6)
C9 H9 1.03(5)
C13 B31 1.670(6)
C13 B36 1.690(6)
C13 B32 1.693(7)
C13 B33 1.697(7)
C13 B35 1.712(6)
C13 H13 0.99(4)
C14 B31 1.683(6)
C14 B32 1.691(7)
C14 B38 1.691(7)
C14 B34 1.697(7)
C14 B39 1.716(6)
C14 H14 0.92(4)
C15 H15A 0.9800
C15 H15B 0.9800
C15 H15C 0.9800
C16 H16A 0.9800
C16 H16B 0.9800
C16 H16C 0.9800
B1 B4 1.732(7)
B1 B3 1.737(8)
B1 B2 1.783(7)
B1 H1X 1.05(4)
B2 B9 1.744(7)
B2 B5 1.766(6)
B2 H2X 1.09(4)
B3 B7 1.746(7)
B3 B6 1.755(7)
B3 B4 1.756(7)
B3 H3X 0.97(4)
B4 B8 1.753(7)
B4 B7 1.781(7)
B4 H4X 1.06(4)
B5 B10 1.768(6)
B5 B9 1.769(7)
B5 B6 1.770(7)
B5 H5X 1.03(4)
B6 B7 1.764(7)
B6 B10 1.769(7)
B6 H6X 1.05(3)
B7 B8 1.765(8)
B7 B10 1.782(7)
B7 H7X 1.06(4)
B8 B9 1.763(7)
B8 B10 1.775(6)
B8 H8X 1.06(4)
B9 B10 1.771(6)
B9 H9X 0.99(4)
B11 B13 1.745(7)
B11 B14 1.753(7)
B11 B12 1.783(7)
B11 H11X 1.01(3)
B12 B19 1.752(7)
B12 B15 1.754(7)
B12 H12X 1.00(4)
B13 B14 1.747(7)
B13 B17 1.768(7)
B13 B16 1.775(6)
B13 H13X 1.00(3)
B14 B17 1.763(6)
B14 B18 1.773(7)
B14 H14X 1.01(3)
B15 B19 1.763(7)
B15 B20 1.786(7)
B15 B16 1.789(7)
B15 H15X 1.08(4)
B16 B17 1.763(7)
B16 B20 1.778(6)
B16 H16X 1.12(3)
B17 B20 1.766(6)
B17 B18 1.776(7)
B17 H17X 1.12(4)
B18 B19 1.760(7)
B18 B20 1.769(6)
B18 H18X 1.12(4)
B19 B20 1.763(6)
B19 H19X 1.08(3)
B21 B24 1.731(7)
B21 B23 1.769(8)
B21 B22 1.779(7)
B21 H21X 1.09(3)
B22 B29 1.751(7)
B22 B25 1.752(7)
B22 H22X 1.06(4)
B23 B24 1.730(7)
B23 B27 1.760(6)
B23 B26 1.786(7)
B23 H23X 1.04(4)
B24 B28 1.747(7)
B24 B27 1.768(7)
B24 H24X 0.97(4)
B25 B29 1.767(7)
B25 B30 1.768(6)
B25 B26 1.782(7)
B25 H25X 1.14(3)
B26 B30 1.764(6)
B26 B27 1.782(6)
B26 H26X 1.00(4)
B27 B28 1.774(7)
B27 B30 1.780(6)
B27 H27X 1.13(4)
B28 B30 1.784(7)
B28 B29 1.791(7)
B28 H28X 1.18(4)
B29 B30 1.785(7)
B29 H29X 1.17(4)
B31 B33 1.741(7)
B31 B34 1.759(7)
B31 B32 1.784(7)
B31 H31X 1.06(4)
B32 B39 1.753(7)
B32 B35 1.756(7)
B32 H32X 1.10(4)
B33 B34 1.748(7)
B33 B36 1.759(6)
B33 B37 1.775(6)
B33 H33X 1.11(3)
B34 B38 1.765(6)
B34 B37 1.771(7)
B34 H34X 1.07(4)
B35 B40 1.762(7)
B35 B39 1.765(7)
B35 B36 1.772(7)
B35 H35X 1.06(4)
B36 B40 1.762(6)
B36 B37 1.770(7)
B36 H36X 1.13(4)
B37 B38 1.762(7)
B37 B40 1.771(6)
B37 H37X 1.02(4)
B38 B40 1.785(6)
B38 B39 1.787(7)
B38 H38X 1.06(4)
B39 B40 1.780(6)
B39 H39X 1.10(4)

loop_
_geom_hbond_atom_site_label_D
_geom_hbond_atom_site_label_H
_geom_hbond_atom_site_label_A
_geom_hbond_distance_DH
_geom_hbond_distance_HA
_geom_hbond_distance_DA
_geom_hbond_angle_DHA
_geom_hbond_publ_flag
N3 H1N3 O2 0.79(4) 1.97(4) 2.746(5) 170(4) yes
N6 H1N6 O1 0.83(4) 1.95(4) 2.776(5) 172(4) yes
O3 H1O3 O4 1.047(19) 1.86(2) 2.893(6) 169(4) yes
O4 H1O4 O2 0.97(2) 1.85(2) 2.817(4) 172(5) yes
